data_7241516
loop_
_publ_author_name
'Bodart, Laurie'
'Prinzo, Maria'
'Derlet, Am\'elie'
'Tumanov, Nikolay'
'Wouters, Johan'

_publ_section_title
;
 Taking advantage of solvate formation to modulate drug--drug ratio in
 clofaziminium diclofenac salts
;
_journal_issue 1
_journal_name_full CrystEngComm
_journal_page_first 185
_journal_page_last 201
_journal_paper_doi 10.1039/D0CE01400A
_journal_volume 23
_journal_year 2021
_chemical_formula_moiety
;
C27 H23 Cl2 N4 1+, C14 H10 Cl2 N O2 1-, C14 H11 Cl2 N O2
;
_chemical_formula_sum 'C55 H44 Cl6 N6 O4'
_chemical_formula_weight 1065.66
_chemical_name_common
;
clofaziminium 1+ diclofenac 1- diclofenac salt cocrystal
;
_chemical_name_systematic
;
 2-{2-[(2,6-dichlorophenyl)amino]phenyl}acetic acid N-
[(2E)-10-(4-chlorophenyl)-3-[(4-
chlorophenyl)amino]-2,10-dihydrophenazin-2-
ylidene]propan-2-aminium 2-{2-[(2,6-
dichlorophenyl)amino]phenyl}acetate
;
_space_group_crystal_system triclinic
_space_group_IT_number 2
_space_group_name_Hall '-P 1'
_space_group_name_H-M_alt 'P -1'
_atom_sites_solution_hydrogens mixed
_atom_sites_solution_primary dual
_atom_sites_solution_secondary dual
_audit_creation_method SHELXL-2016/6
_audit_update_record
;
2020-09-17 deposited with the CCDC.	2020-11-20 downloaded from the CCDC.
;
_cell_angle_alpha 89.161(2)
_cell_angle_beta 70.570(2)
_cell_angle_gamma 69.693(2)
_cell_formula_units_Z 2
_cell_length_a 11.9326(3)
_cell_length_b 15.2549(4)
_cell_length_c 16.0042(4)
_cell_measurement_reflns_used 12774
_cell_measurement_temperature 295(2)
_cell_measurement_theta_max 66.9930
_cell_measurement_theta_min 2.9200
_cell_volume 2559.79(12)
_computing_cell_refinement 'CrysAlisPro 1.171.40.16b (Rigaku OD, 2018)'
_computing_data_collection 'CrysAlisPro 1.171.40.16b (Rigaku OD, 2018)'
_computing_data_reduction 'CrysAlisPro 1.171.40.16b (Rigaku OD, 2018)'
_computing_structure_refinement 'SHELXL-2016/6 (Sheldrick, 2016)'
_computing_structure_solution 'SHELXT 2014/5 (Sheldrick, 2014)'
_diffrn_ambient_temperature 295(2)
_diffrn_detector_area_resol_mean 10.3712
_diffrn_measured_fraction_theta_full 0.986
_diffrn_measured_fraction_theta_max 0.986
_diffrn_measurement_device 'four-circle diffractometer'
_diffrn_measurement_device_type 'Xcalibur, Ruby, Gemini ultra'
_diffrn_measurement_method '\w scans'
_diffrn_radiation_type CuK\a
_diffrn_radiation_wavelength 1.54184
_diffrn_reflns_av_R_equivalents 0.0246
_diffrn_reflns_av_unetI/netI 0.0198
_diffrn_reflns_Laue_measured_fraction_full 0.986
_diffrn_reflns_Laue_measured_fraction_max 0.986
_diffrn_reflns_limit_h_max 14
_diffrn_reflns_limit_h_min -11
_diffrn_reflns_limit_k_max 18
_diffrn_reflns_limit_k_min -16
_diffrn_reflns_limit_l_max 19
_diffrn_reflns_limit_l_min -19
_diffrn_reflns_number 25042
_diffrn_reflns_point_group_measured_fraction_full 0.986
_diffrn_reflns_point_group_measured_fraction_max 0.986
_diffrn_reflns_theta_full 67.141
_diffrn_reflns_theta_max 67.141
_diffrn_reflns_theta_min 2.947
_diffrn_source 'fine-focus sealed X-ray tube'
_diffrn_source_type 'Enhance Ultra (Cu) X-ray Source'
_exptl_absorpt_coefficient_mu 3.490
_exptl_absorpt_correction_T_max 0.815
_exptl_absorpt_correction_T_min 0.503
_exptl_absorpt_correction_type analytical
_exptl_absorpt_process_details
;
CrysAlisPro 1.171.40.16b (Rigaku Oxford Diffraction, 2018)
Analytical numeric absorption correction using a multifaceted crystal
			model based on expressions derived by R.C. Clark & J.S. Reid.
(Clark, R. C. & Reid, J. S. (1995). Acta Cryst. A51, 887-897)
Empirical absorption correction using spherical harmonics,
 implemented in SCALE3 ABSPACK scaling algorithm.
;
_exptl_crystal_colour 'Dark red'
_exptl_crystal_density_diffrn 1.383
_exptl_crystal_description Plate
_exptl_crystal_F_000 1100
_exptl_crystal_size_max 0.300
_exptl_crystal_size_mid 0.200
_exptl_crystal_size_min 0.060
_refine_diff_density_max 0.616
_refine_diff_density_min -0.499
_refine_diff_density_rms 0.040
_refine_ls_extinction_method none
_refine_ls_goodness_of_fit_ref 1.042
_refine_ls_hydrogen_treatment mixed
_refine_ls_matrix_type full
_refine_ls_number_parameters 657
_refine_ls_number_reflns 9036
_refine_ls_number_restraints 1
_refine_ls_restrained_S_all 1.042
_refine_ls_R_factor_all 0.0520
_refine_ls_R_factor_gt 0.0449
_refine_ls_shift/su_max 0.001
_refine_ls_shift/su_mean 0.000
_refine_ls_structure_factor_coef Fsqd
_refine_ls_weighting_details 'w=1/[\s^2^(Fo^2^)+(0.0629P)^2^+0.8969P] where P=(Fo^2^+2Fc^2^)/3'
_refine_ls_weighting_scheme calc
_refine_ls_wR_factor_gt 0.1215
_refine_ls_wR_factor_ref 0.1289
_reflns_Friedel_coverage 0.000
_reflns_number_gt 7679
_reflns_number_total 9036
_reflns_threshold_expression 'I > 2\s(I)'
_cod_data_source_file d0ce01400a2.cif
_cod_data_source_block lb0724_CFZ-DCF_PEO
_cod_depositor_comments 'Adding full bibliography for 7241513--7241524.cif.'
_cod_database_code 7241516
_shelx_shelxl_version_number 2016/6
_shelx_space_group_comment
;
The symmetry employed for this shelxl refinement is uniquely defined
by the following loop, which should always be used as a source of
symmetry information in preference to the above space-group names.
They are only intended as comments.
;
_shelx_estimated_absorpt_t_min 0.421
_shelx_estimated_absorpt_t_max 0.818
_oxdiff_exptl_absorpt_empirical_full_min 0.849
_oxdiff_exptl_absorpt_empirical_full_max 1.265
_oxdiff_exptl_absorpt_empirical_details
;
Empirical correction (ABSPACK) includes:
- Absorption correction using spherical harmonics
- Frame scaling
;

loop_
_space_group_symop_operation_xyz
'x, y, z'
'-x, -y, -z'

loop_
_atom_site_label
_atom_site_type_symbol
_atom_site_fract_x
_atom_site_fract_y
_atom_site_fract_z
_atom_site_U_iso_or_equiv
_atom_site_adp_type
_atom_site_occupancy
_atom_site_site_symmetry_order
_atom_site_calc_flag
_atom_site_refinement_flags_posn
_atom_site_refinement_flags_adp
_atom_site_refinement_flags_occupancy
_atom_site_disorder_assembly
_atom_site_disorder_group
Cl3 Cl 0.27010(7) 1.03617(6) 0.47625(5) 0.0807(2) Uani 1 1 d . . . . .
Cl4 Cl 0.04085(7) 0.86859(4) 0.32904(4) 0.07357(18) Uani 1 1 d . . . . .
O1 O 0.54769(15) 0.63809(12) 0.45530(11) 0.0721(5) Uani 1 1 d . . . . .
O2 O 0.39288(17) 0.77845(12) 0.49498(12) 0.0736(5) Uani 1 1 d . . . . .
N5 N 0.24761(17) 0.87299(13) 0.39003(12) 0.0561(4) Uani 1 1 d . . . . .
H5 H 0.270(2) 0.8570(18) 0.4359(19) 0.067 Uiso 1 1 d . U . . .
C28 C 0.4515(2) 0.69995(16) 0.44888(15) 0.0563(5) Uani 1 1 d . . . . .
C29 C 0.3998(2) 0.68009(16) 0.37950(18) 0.0665(6) Uani 1 1 d . . . . .
H29A H 0.439847 0.613615 0.357779 0.080 Uiso 1 1 calc R U . . .
H29B H 0.308878 0.694292 0.407449 0.080 Uiso 1 1 calc R U . . .
C30 C 0.4224(2) 0.73629(16) 0.30155(15) 0.0590(5) Uani 1 1 d . . . . .
C31 C 0.5197(3) 0.6950(2) 0.22128(19) 0.0862(9) Uani 1 1 d . . . . .
H31 H 0.571999 0.632327 0.216177 0.103 Uiso 1 1 calc R U . . .
C32 C 0.5407(3) 0.7450(3) 0.14869(19) 0.1075(13) Uani 1 1 d . . . . .
H32 H 0.606910 0.716061 0.095515 0.129 Uiso 1 1 calc R U . . .
C33 C 0.4639(3) 0.8373(3) 0.15507(18) 0.0940(10) Uani 1 1 d . . . . .
H33 H 0.477822 0.870881 0.106083 0.113 Uiso 1 1 calc R U . . .
C34 C 0.3661(2) 0.88053(19) 0.23406(15) 0.0691(6) Uani 1 1 d . . . . .
H34 H 0.313779 0.943013 0.237891 0.083 Uiso 1 1 calc R U . . .
C35 C 0.34504(19) 0.83120(15) 0.30808(14) 0.0522(5) Uani 1 1 d . . . . .
C36 C 0.15340(18) 0.96092(13) 0.39650(12) 0.0461(4) Uani 1 1 d . . . . .
C37 C 0.0521(2) 0.96977(14) 0.36754(13) 0.0503(4) Uani 1 1 d . . . . .
C38 C -0.0411(2) 1.05522(17) 0.37112(15) 0.0602(5) Uani 1 1 d . . . . .
H38 H -0.106184 1.058969 0.349959 0.072 Uiso 1 1 calc R U . . .
C39 C -0.0365(2) 1.13480(16) 0.40639(17) 0.0671(6) Uani 1 1 d . . . . .
H39 H -0.098713 1.192948 0.408683 0.081 Uiso 1 1 calc R U . . .
C40 C 0.0585(2) 1.12961(16) 0.43825(16) 0.0648(6) Uani 1 1 d . . . . .
H40 H 0.060314 1.183728 0.462893 0.078 Uiso 1 1 calc R U . . .
C41 C 0.1517(2) 1.04324(15) 0.43346(14) 0.0535(5) Uani 1 1 d . . . . .
Cl1 Cl 0.59527(10) 0.46225(9) 1.08812(5) 0.1307(4) Uani 1 1 d . . . . .
Cl2 Cl 1.01912(8) 0.37247(6) 0.03205(4) 0.0898(2) Uani 1 1 d . . . . .
N1 N 0.93382(15) 0.36818(11) 0.71047(11) 0.0465(4) Uani 1 1 d . . . . .
N2 N 1.11147(15) 0.32219(11) 0.53681(11) 0.0493(4) Uani 1 1 d . . . . .
N3 N 0.79064(17) 0.49790(13) 0.41976(11) 0.0512(4) Uani 1 1 d . . . . .
H3 H 0.721(2) 0.5472(18) 0.4284(16) 0.061 Uiso 1 1 d . U . . .
N4 N 0.61817(15) 0.55383(12) 0.59362(12) 0.0482(4) Uani 1 1 d . . . . .
H4 H 0.597(2) 0.5773(17) 0.5494(17) 0.058 Uiso 1 1 d . U . . .
C1 C 1.0999(2) 0.27456(15) 0.76677(16) 0.0564(5) Uani 1 1 d . . . . .
H1 H 1.042478 0.287369 0.825033 0.068 Uiso 1 1 calc R U . . .
C2 C 1.2262(2) 0.22018(16) 0.74816(18) 0.0637(6) Uani 1 1 d . . . . .
H2 H 1.253927 0.196721 0.794651 0.076 Uiso 1 1 calc R U . . .
C3 C 1.3134(2) 0.19943(16) 0.66155(18) 0.0641(6) Uani 1 1 d . . . . .
H3A H 1.398392 0.162653 0.650750 0.077 Uiso 1 1 calc R U . . .
C4 C 1.2747(2) 0.23286(15) 0.59206(16) 0.0573(5) Uani 1 1 d . . . . .
H4A H 1.333323 0.218157 0.534128 0.069 Uiso 1 1 calc R U . . .
C5 C 1.14634(19) 0.28952(13) 0.60799(14) 0.0480(4) Uani 1 1 d . . . . .
C6 C 0.99189(18) 0.37627(13) 0.55236(13) 0.0447(4) Uani 1 1 d . . . . .
C7 C 0.95299(18) 0.41051(14) 0.47931(13) 0.0472(4) Uani 1 1 d . . . . .
H7 H 1.013378 0.393641 0.422015 0.057 Uiso 1 1 calc R U . . .
C8 C 0.83114(18) 0.46690(13) 0.48977(13) 0.0445(4) Uani 1 1 d . . . . .
C9 C 0.73687(18) 0.49732(13) 0.58075(13) 0.0440(4) Uani 1 1 d . . . . .
C10 C 0.77392(18) 0.46360(13) 0.65329(13) 0.0467(4) Uani 1 1 d . . . . .
H10 H 0.714508 0.482264 0.710833 0.056 Uiso 1 1 calc R U . . .
C11 C 0.89603(18) 0.40363(13) 0.64108(13) 0.0436(4) Uani 1 1 d . . . . .
C12 C 1.05918(19) 0.31048(13) 0.69620(14) 0.0471(4) Uani 1 1 d . . . . .
C13 C 0.84338(19) 0.39371(14) 0.80111(13) 0.0496(4) Uani 1 1 d . . . . .
C14 C 0.7776(2) 0.33682(17) 0.83935(17) 0.0697(6) Uani 1 1 d . . . . .
H14 H 0.784765 0.284444 0.806029 0.084 Uiso 1 1 calc R U . . .
C15 C 0.7004(3) 0.3586(2) 0.92841(19) 0.0844(8) Uani 1 1 d . . . . .
H15 H 0.655921 0.320490 0.955900 0.101 Uiso 1 1 calc R U . . .
C16 C 0.6902(3) 0.4368(2) 0.97550(17) 0.0789(8) Uani 1 1 d . . . . .
C17 C 0.7522(3) 0.4948(2) 0.93743(19) 0.0804(8) Uani 1 1 d . . . . .
H17 H 0.742558 0.548219 0.970507 0.097 Uiso 1 1 calc R U . . .
C18 C 0.8300(2) 0.47322(18) 0.84886(17) 0.0659(6) Uani 1 1 d . . . . .
H18 H 0.873135 0.512242 0.821620 0.079 Uiso 1 1 calc R U . . .
C19 C 0.85181(18) 0.46490(14) 0.32881(13) 0.0466(4) Uani 1 1 d . . . . .
C20 C 0.8195(2) 0.52699(15) 0.26863(14) 0.0529(5) Uani 1 1 d . . . . .
H20 H 0.763843 0.588579 0.289779 0.063 Uiso 1 1 calc R U . . .
C21 C 0.8687(2) 0.49864(17) 0.17802(15) 0.0608(5) Uani 1 1 d . . . . .
H21 H 0.845732 0.540702 0.138645 0.073 Uiso 1 1 calc R U . . .
C22 C 0.9519(2) 0.40781(17) 0.14643(14) 0.0589(5) Uani 1 1 d . . . . .
C23 C 0.9832(2) 0.34447(16) 0.20467(15) 0.0589(5) Uani 1 1 d . . . . .
H23 H 1.037598 0.282694 0.183008 0.071 Uiso 1 1 calc R U . . .
C24 C 0.9337(2) 0.37266(15) 0.29525(15) 0.0552(5) Uani 1 1 d . . . . .
H24 H 0.955371 0.329634 0.334263 0.066 Uiso 1 1 calc R U . . .
C25 C 0.51683(19) 0.58886(14) 0.68153(14) 0.0521(5) Uani 1 1 d . . . . .
H25 H 0.524466 0.537536 0.719319 0.062 Uiso 1 1 calc R U . . .
C26 C 0.5316(3) 0.66916(19) 0.7254(2) 0.0783(7) Uani 1 1 d . . . . .
H26A H 0.612640 0.647627 0.733607 0.117 Uiso 1 1 calc R U . . .
H26B H 0.464513 0.691559 0.782346 0.117 Uiso 1 1 calc R U . . .
H26C H 0.527175 0.719310 0.688261 0.117 Uiso 1 1 calc R U . . .
C27 C 0.3888(2) 0.6168(2) 0.66946(18) 0.0723(7) Uani 1 1 d . . . . .
H27A H 0.375734 0.671583 0.638174 0.108 Uiso 1 1 calc R U . . .
H27B H 0.322336 0.630643 0.726819 0.108 Uiso 1 1 calc R U . . .
H27C H 0.387233 0.566039 0.635726 0.108 Uiso 1 1 calc R U . . .
Cl5 Cl 0.14272(9) 0.79843(6) 0.87770(6) 0.1033(3) Uani 1 1 d . . . . .
Cl6 Cl 0.26428(11) 1.04265(8) 1.03710(6) 0.1146(3) Uani 1 1 d . . . . .
O3 O 0.46385(16) 0.87105(15) 0.58688(11) 0.0755(5) Uani 1 1 d . . . . .
H3O H 0.432(4) 0.833(3) 0.560(3) 0.113 Uiso 1 1 d . U . . .
O4 O 0.28355(17) 0.89955(17) 0.69974(12) 0.0866(6) Uani 1 1 d . . . . .
N6 N 0.2852(2) 0.92369(16) 0.88071(13) 0.0656(5) Uani 1 1 d . . . . .
H6 H 0.262(3) 0.919(2) 0.837(2) 0.079 Uiso 1 1 d . U . . .
C42 C 0.3850(2) 0.90936(17) 0.66665(15) 0.0588(5) Uani 1 1 d . . . . .
C43 C 0.4344(2) 0.96229(16) 0.71529(16) 0.0633(6) Uani 1 1 d . . . . .
H43A H 0.364680 1.018283 0.749727 0.076 Uiso 1 1 calc R U . . .
H43B H 0.497465 0.982159 0.672194 0.076 Uiso 1 1 calc R U . . .
C44 C 0.4936(2) 0.90360(15) 0.77680(15) 0.0565(5) Uani 1 1 d . . . . .
C45 C 0.6250(3) 0.8651(2) 0.7531(2) 0.0756(7) Uani 1 1 d . . . . .
H45 H 0.676123 0.874542 0.698247 0.091 Uiso 1 1 calc R U . . .
C46 C 0.6810(3) 0.8133(3) 0.8088(2) 0.0964(10) Uani 1 1 d . . . . .
H46 H 0.769385 0.787792 0.791567 0.116 Uiso 1 1 calc R U . . .
C47 C 0.6070(3) 0.7992(2) 0.8894(2) 0.0947(10) Uani 1 1 d . . . . .
H47 H 0.645321 0.765131 0.927650 0.114 Uiso 1 1 calc R U . . .
C48 C 0.4759(3) 0.8352(2) 0.91490(18) 0.0739(7) Uani 1 1 d . . . . .
H48 H 0.426231 0.824493 0.969730 0.089 Uiso 1 1 calc R U . . .
C49 C 0.4182(2) 0.88721(16) 0.85876(15) 0.0571(5) Uani 1 1 d . . . . .
C50 C 0.1988(2) 0.91948(18) 0.96367(15) 0.0637(6) Uani 1 1 d . . . . .
C51 C 0.1220(3) 0.86682(19) 0.97168(18) 0.0719(6) Uani 1 1 d . . . . .
C52 C 0.0274(3) 0.8677(2) 1.0502(2) 0.0858(8) Uani 1 1 d . . . . .
H52 H -0.024092 0.833303 1.052018 0.103 Uiso 1 1 calc R U . . .
C53 C 0.0103(3) 0.9191(3) 1.1243(2) 0.0927(9) Uani 1 1 d . U . . .
H53 H -0.052321 0.919059 1.177677 0.111 Uiso 1 1 calc R U . . .
C54 C 0.0840(3) 0.9714(3) 1.12194(18) 0.0939(10) Uani 1 1 d . U . . .
H54 H 0.071960 1.006227 1.173526 0.113 Uiso 1 1 calc R U . . .
C55 C 0.1779(3) 0.9722(2) 1.04109(18) 0.0797(7) Uani 1 1 d . . . . .

loop_
_atom_site_aniso_label
_atom_site_aniso_U_11
_atom_site_aniso_U_22
_atom_site_aniso_U_33
_atom_site_aniso_U_23
_atom_site_aniso_U_13
_atom_site_aniso_U_12
Cl3 0.0807(4) 0.1076(5) 0.0767(4) 0.0104(4) -0.0363(3) -0.0526(4)
Cl4 0.0972(4) 0.0724(4) 0.0656(4) 0.0021(3) -0.0373(3) -0.0390(3)
O1 0.0583(9) 0.0764(10) 0.0655(10) 0.0184(8) -0.0279(8) -0.0001(8)
O2 0.0781(11) 0.0670(10) 0.0690(10) -0.0008(8) -0.0424(9) -0.0021(8)
N5 0.0562(10) 0.0538(10) 0.0448(9) 0.0082(8) -0.0194(8) -0.0024(8)
C28 0.0533(12) 0.0555(12) 0.0570(12) 0.0146(10) -0.0249(10) -0.0111(10)
C29 0.0729(15) 0.0456(11) 0.0885(17) 0.0060(11) -0.0461(13) -0.0130(10)
C30 0.0576(12) 0.0580(12) 0.0591(13) -0.0076(10) -0.0325(10) -0.0063(10)
C31 0.0772(17) 0.0864(18) 0.0691(17) -0.0251(14) -0.0368(14) 0.0128(14)
C32 0.0819(19) 0.141(3) 0.0490(15) -0.0187(17) -0.0171(14) 0.015(2)
C33 0.0829(19) 0.126(3) 0.0481(14) 0.0115(15) -0.0182(13) -0.0128(18)
C34 0.0696(14) 0.0762(15) 0.0479(12) 0.0077(11) -0.0193(11) -0.0117(12)
C35 0.0506(11) 0.0552(11) 0.0461(11) -0.0005(9) -0.0214(9) -0.0092(9)
C36 0.0479(10) 0.0464(10) 0.0385(9) 0.0075(8) -0.0147(8) -0.0111(8)
C37 0.0566(11) 0.0522(11) 0.0428(10) 0.0071(8) -0.0196(9) -0.0185(9)
C38 0.0522(12) 0.0675(14) 0.0559(12) 0.0192(10) -0.0218(10) -0.0137(10)
C39 0.0648(14) 0.0491(12) 0.0646(14) 0.0157(10) -0.0124(11) -0.0038(10)
C40 0.0779(15) 0.0461(11) 0.0619(13) 0.0050(10) -0.0144(12) -0.0218(11)
C41 0.0565(12) 0.0585(12) 0.0477(11) 0.0081(9) -0.0156(9) -0.0261(10)
Cl1 0.1227(7) 0.1624(9) 0.0529(4) -0.0008(5) -0.0025(4) -0.0142(6)
Cl2 0.1206(6) 0.0973(5) 0.0486(3) 0.0018(3) -0.0191(3) -0.0458(4)
N1 0.0475(9) 0.0457(8) 0.0472(9) 0.0076(7) -0.0216(7) -0.0132(7)
N2 0.0448(9) 0.0489(9) 0.0541(9) 0.0057(7) -0.0207(7) -0.0134(7)
N3 0.0494(9) 0.0521(9) 0.0472(9) 0.0073(7) -0.0218(8) -0.0081(8)
N4 0.0442(9) 0.0502(9) 0.0473(9) 0.0082(7) -0.0189(7) -0.0107(7)
C1 0.0625(13) 0.0517(11) 0.0616(13) 0.0151(10) -0.0326(11) -0.0184(10)
C2 0.0672(14) 0.0550(12) 0.0789(16) 0.0208(11) -0.0435(13) -0.0176(11)
C3 0.0541(12) 0.0545(12) 0.0876(17) 0.0179(12) -0.0373(12) -0.0127(10)
C4 0.0470(11) 0.0532(11) 0.0694(14) 0.0075(10) -0.0231(10) -0.0127(9)
C5 0.0478(10) 0.0425(10) 0.0578(12) 0.0076(8) -0.0247(9) -0.0154(8)
C6 0.0445(10) 0.0428(9) 0.0500(10) 0.0048(8) -0.0201(8) -0.0160(8)
C7 0.0454(10) 0.0533(11) 0.0426(10) 0.0060(8) -0.0170(8) -0.0162(8)
C8 0.0478(10) 0.0440(10) 0.0454(10) 0.0081(8) -0.0213(8) -0.0165(8)
C9 0.0442(10) 0.0413(9) 0.0492(10) 0.0061(8) -0.0200(8) -0.0150(8)
C10 0.0459(10) 0.0486(10) 0.0436(10) 0.0051(8) -0.0178(8) -0.0128(8)
C11 0.0471(10) 0.0412(9) 0.0467(10) 0.0064(8) -0.0210(8) -0.0164(8)
C12 0.0491(10) 0.0407(9) 0.0572(11) 0.0088(8) -0.0267(9) -0.0155(8)
C13 0.0522(11) 0.0507(11) 0.0455(10) 0.0078(8) -0.0230(9) -0.0126(9)
C14 0.0753(15) 0.0575(13) 0.0651(14) 0.0055(11) -0.0116(12) -0.0232(12)
C15 0.0843(18) 0.0789(18) 0.0683(16) 0.0199(14) -0.0047(14) -0.0254(14)
C16 0.0753(16) 0.0885(19) 0.0494(13) 0.0048(13) -0.0189(12) -0.0044(14)
C17 0.0855(18) 0.0859(18) 0.0627(15) -0.0126(14) -0.0271(14) -0.0207(15)
C18 0.0713(14) 0.0680(14) 0.0613(14) -0.0008(11) -0.0261(12) -0.0253(12)
C19 0.0445(10) 0.0515(10) 0.0474(10) 0.0082(8) -0.0209(8) -0.0172(8)
C20 0.0589(12) 0.0506(11) 0.0538(12) 0.0135(9) -0.0256(10) -0.0198(9)
C21 0.0764(15) 0.0625(13) 0.0520(12) 0.0185(10) -0.0288(11) -0.0295(12)
C22 0.0650(13) 0.0697(14) 0.0478(11) 0.0054(10) -0.0215(10) -0.0296(11)
C23 0.0581(12) 0.0582(12) 0.0588(13) -0.0021(10) -0.0254(10) -0.0142(10)
C24 0.0598(12) 0.0536(11) 0.0535(12) 0.0085(9) -0.0287(10) -0.0135(10)
C25 0.0496(11) 0.0479(10) 0.0507(11) 0.0048(9) -0.0157(9) -0.0101(9)
C26 0.0847(18) 0.0615(14) 0.0809(17) -0.0107(13) -0.0291(14) -0.0163(13)
C27 0.0467(12) 0.0858(17) 0.0693(15) 0.0040(13) -0.0149(11) -0.0114(11)
Cl5 0.1051(6) 0.0985(5) 0.1031(6) -0.0169(4) -0.0193(5) -0.0484(5)
Cl6 0.1404(8) 0.1256(7) 0.0976(6) -0.0101(5) -0.0459(6) -0.0664(6)
O3 0.0606(10) 0.0982(13) 0.0555(10) -0.0062(9) -0.0120(8) -0.0216(9)
O4 0.0591(10) 0.1454(18) 0.0555(10) 0.0015(10) -0.0202(8) -0.0369(11)
N6 0.0640(12) 0.0870(14) 0.0467(10) 0.0090(9) -0.0221(9) -0.0259(10)
C42 0.0507(12) 0.0680(13) 0.0490(12) 0.0126(10) -0.0206(10) -0.0085(10)
C43 0.0680(14) 0.0569(12) 0.0593(13) 0.0120(10) -0.0196(11) -0.0189(11)
C44 0.0620(13) 0.0559(12) 0.0591(12) 0.0041(10) -0.0266(10) -0.0250(10)
C45 0.0629(14) 0.0917(18) 0.0796(17) 0.0070(14) -0.0284(13) -0.0334(13)
C46 0.0656(16) 0.125(3) 0.102(2) 0.006(2) -0.0466(17) -0.0217(17)
C47 0.098(2) 0.106(2) 0.094(2) 0.0178(18) -0.066(2) -0.0225(18)
C48 0.0886(18) 0.0817(17) 0.0635(15) 0.0146(12) -0.0418(14) -0.0310(14)
C49 0.0635(13) 0.0587(12) 0.0558(12) 0.0049(10) -0.0280(10) -0.0230(10)
C50 0.0663(14) 0.0711(14) 0.0479(12) 0.0085(10) -0.0201(10) -0.0180(12)
C51 0.0685(15) 0.0741(15) 0.0651(15) 0.0123(12) -0.0194(12) -0.0202(13)
C52 0.0802(18) 0.097(2) 0.0754(19) 0.0267(16) -0.0226(15) -0.0311(16)
C53 0.0784(18) 0.120(3) 0.0682(18) 0.0298(18) -0.0225(15) -0.0260(18)
C54 0.106(2) 0.113(2) 0.0459(14) 0.0043(14) -0.0278(15) -0.0189(19)
C55 0.0889(18) 0.0928(19) 0.0579(15) 0.0048(13) -0.0306(13) -0.0289(15)

loop_
_atom_type_symbol
_atom_type_description
_atom_type_scat_dispersion_real
_atom_type_scat_dispersion_imag
_atom_type_scat_source
C C 0.0181 0.0091 'International Tables Vol C Tables 4.2.6.8 and 6.1.1.4'
H H 0.0000 0.0000 'International Tables Vol C Tables 4.2.6.8 and 6.1.1.4'
N N 0.0311 0.0180 'International Tables Vol C Tables 4.2.6.8 and 6.1.1.4'
O O 0.0492 0.0322 'International Tables Vol C Tables 4.2.6.8 and 6.1.1.4'
Cl Cl 0.3639 0.7018 'International Tables Vol C Tables 4.2.6.8 and 6.1.1.4'

loop_
_geom_angle_atom_site_label_1
_geom_angle_atom_site_label_2
_geom_angle_atom_site_label_3
_geom_angle
_geom_angle_site_symmetry_1
_geom_angle_site_symmetry_3
_geom_angle_publ_flag
C36 N5 C35 120.75(17) . . ?
C36 N5 H5 118.7(17) . . ?
C35 N5 H5 113.8(17) . . ?
O1 C28 O2 125.4(2) . . ?
O1 C28 C29 118.0(2) . . ?
O2 C28 C29 116.55(18) . . ?
C30 C29 C28 113.1(2) . . ?
C30 C29 H29A 109.0 . . ?
C28 C29 H29A 109.0 . . ?
C30 C29 H29B 109.0 . . ?
C28 C29 H29B 109.0 . . ?
H29A C29 H29B 107.8 . . ?
C31 C30 C35 118.4(2) . . ?
C31 C30 C29 120.5(2) . . ?
C35 C30 C29 121.0(2) . . ?
C32 C31 C30 121.4(3) . . ?
C32 C31 H31 119.3 . . ?
C30 C31 H31 119.3 . . ?
C33 C32 C31 120.0(3) . . ?
C33 C32 H32 120.0 . . ?
C31 C32 H32 120.0 . . ?
C32 C33 C34 120.1(3) . . ?
C32 C33 H33 119.9 . . ?
C34 C33 H33 119.9 . . ?
C33 C34 C35 120.4(3) . . ?
C33 C34 H34 119.8 . . ?
C35 C34 H34 119.8 . . ?
C34 C35 C30 119.7(2) . . ?
C34 C35 N5 122.20(19) . . ?
C30 C35 N5 118.1(2) . . ?
C41 C36 C37 116.03(18) . . ?
C41 C36 N5 123.16(19) . . ?
C37 C36 N5 120.78(19) . . ?
C38 C37 C36 122.6(2) . . ?
C38 C37 Cl4 118.81(17) . . ?
C36 C37 Cl4 118.58(15) . . ?
C39 C38 C37 119.0(2) . . ?
C39 C38 H38 120.5 . . ?
C37 C38 H38 120.5 . . ?
C40 C39 C38 120.8(2) . . ?
C40 C39 H39 119.6 . . ?
C38 C39 H39 119.6 . . ?
C39 C40 C41 119.4(2) . . ?
C39 C40 H40 120.3 . . ?
C41 C40 H40 120.3 . . ?
C40 C41 C36 122.2(2) . . ?
C40 C41 Cl3 119.43(18) . . ?
C36 C41 Cl3 118.35(16) . . ?
C11 N1 C12 121.16(17) . . ?
C11 N1 C13 119.93(15) . . ?
C12 N1 C13 118.87(16) . . ?
C6 N2 C5 118.15(17) . . ?
C8 N3 C19 128.58(17) . . ?
C8 N3 H3 120.6(16) . . ?
C19 N3 H3 110.6(16) . . ?
C9 N4 C25 124.76(17) . . ?
C9 N4 H4 120.4(16) . . ?
C25 N4 H4 114.6(16) . . ?
C2 C1 C12 118.8(2) . . ?
C2 C1 H1 120.6 . . ?
C12 C1 H1 120.6 . . ?
C1 C2 C3 121.5(2) . . ?
C1 C2 H2 119.2 . . ?
C3 C2 H2 119.2 . . ?
C4 C3 C2 120.3(2) . . ?
C4 C3 H3A 119.9 . . ?
C2 C3 H3A 119.9 . . ?
C3 C4 C5 120.2(2) . . ?
C3 C4 H4A 119.9 . . ?
C5 C4 H4A 119.9 . . ?
N2 C5 C12 122.60(17) . . ?
N2 C5 C4 118.50(19) . . ?
C12 C5 C4 118.90(19) . . ?
N2 C6 C7 119.22(18) . . ?
N2 C6 C11 123.22(17) . . ?
C7 C6 C11 117.56(16) . . ?
C8 C7 C6 122.84(18) . . ?
C8 C7 H7 118.6 . . ?
C6 C7 H7 118.6 . . ?
C7 C8 N3 123.68(18) . . ?
C7 C8 C9 118.62(17) . . ?
N3 C8 C9 117.69(16) . . ?
N4 C9 C10 120.65(18) . . ?
N4 C9 C8 120.33(17) . . ?
C10 C9 C8 119.00(16) . . ?
C11 C10 C9 121.44(18) . . ?
C11 C10 H10 119.3 . . ?
C9 C10 H10 119.3 . . ?
N1 C11 C10 122.59(18) . . ?
N1 C11 C6 116.98(16) . . ?
C10 C11 C6 120.42(17) . . ?
N1 C12 C1 121.89(19) . . ?
N1 C12 C5 117.85(17) . . ?
C1 C12 C5 120.25(18) . . ?
C14 C13 C18 121.0(2) . . ?
C14 C13 N1 120.26(19) . . ?
C18 C13 N1 118.6(2) . . ?
C13 C14 C15 118.9(2) . . ?
C13 C14 H14 120.5 . . ?
C15 C14 H14 120.5 . . ?
C16 C15 C14 119.3(3) . . ?
C16 C15 H15 120.3 . . ?
C14 C15 H15 120.3 . . ?
C17 C16 C15 122.0(2) . . ?
C17 C16 Cl1 119.1(2) . . ?
C15 C16 Cl1 118.9(3) . . ?
C16 C17 C18 119.0(3) . . ?
C16 C17 H17 120.5 . . ?
C18 C17 H17 120.5 . . ?
C13 C18 C17 119.6(3) . . ?
C13 C18 H18 120.2 . . ?
C17 C18 H18 120.2 . . ?
C20 C19 C24 118.11(19) . . ?
C20 C19 N3 117.14(18) . . ?
C24 C19 N3 124.51(18) . . ?
C21 C20 C19 121.1(2) . . ?
C21 C20 H20 119.4 . . ?
C19 C20 H20 119.4 . . ?
C22 C21 C20 119.6(2) . . ?
C22 C21 H21 120.2 . . ?
C20 C21 H21 120.2 . . ?
C21 C22 C23 120.4(2) . . ?
C21 C22 Cl2 120.00(18) . . ?
C23 C22 Cl2 119.59(18) . . ?
C22 C23 C24 120.0(2) . . ?
C22 C23 H23 120.0 . . ?
C24 C23 H23 120.0 . . ?
C23 C24 C19 120.7(2) . . ?
C23 C24 H24 119.6 . . ?
C19 C24 H24 119.6 . . ?
N4 C25 C26 110.49(19) . . ?
N4 C25 C27 108.59(18) . . ?
C26 C25 C27 112.4(2) . . ?
N4 C25 H25 108.4 . . ?
C26 C25 H25 108.4 . . ?
C27 C25 H25 108.4 . . ?
C25 C26 H26A 109.5 . . ?
C25 C26 H26B 109.5 . . ?
H26A C26 H26B 109.5 . . ?
C25 C26 H26C 109.5 . . ?
H26A C26 H26C 109.5 . . ?
H26B C26 H26C 109.5 . . ?
C25 C27 H27A 109.5 . . ?
C25 C27 H27B 109.5 . . ?
H27A C27 H27B 109.5 . . ?
C25 C27 H27C 109.5 . . ?
H27A C27 H27C 109.5 . . ?
H27B C27 H27C 109.5 . . ?
C42 O3 H3O 111(2) . . ?
C50 N6 C49 123.7(2) . . ?
C50 N6 H6 114(2) . . ?
C49 N6 H6 113(2) . . ?
O4 C42 O3 122.7(2) . . ?
O4 C42 C43 123.2(2) . . ?
O3 C42 C43 114.0(2) . . ?
C42 C43 C44 112.13(19) . . ?
C42 C43 H43A 109.2 . . ?
C44 C43 H43A 109.2 . . ?
C42 C43 H43B 109.2 . . ?
C44 C43 H43B 109.2 . . ?
H43A C43 H43B 107.9 . . ?
C45 C44 C49 118.6(2) . . ?
C45 C44 C43 120.2(2) . . ?
C49 C44 C43 121.2(2) . . ?
C46 C45 C44 121.3(3) . . ?
C46 C45 H45 119.3 . . ?
C44 C45 H45 119.3 . . ?
C47 C46 C45 119.9(3) . . ?
C47 C46 H46 120.0 . . ?
C45 C46 H46 120.0 . . ?
C46 C47 C48 120.6(3) . . ?
C46 C47 H47 119.7 . . ?
C48 C47 H47 119.7 . . ?
C47 C48 C49 120.0(3) . . ?
C47 C48 H48 120.0 . . ?
C49 C48 H48 120.0 . . ?
C48 C49 C44 119.6(2) . . ?
C48 C49 N6 122.3(2) . . ?
C44 C49 N6 118.1(2) . . ?
C55 C50 C51 116.0(2) . . ?
C55 C50 N6 122.6(3) . . ?
C51 C50 N6 121.2(2) . . ?
C52 C51 C50 123.2(3) . . ?
C52 C51 Cl5 118.0(2) . . ?
C50 C51 Cl5 118.8(2) . . ?
C53 C52 C51 119.2(3) . . ?
C53 C52 H52 120.4 . . ?
C51 C52 H52 120.4 . . ?
C52 C53 C54 120.9(3) . . ?
C52 C53 H53 119.5 . . ?
C54 C53 H53 119.5 . . ?
C53 C54 C55 119.5(3) . . ?
C53 C54 H54 120.2 . . ?
C55 C54 H54 120.2 . . ?
C50 C55 C54 121.1(3) . . ?
C50 C55 Cl6 119.4(2) . . ?
C54 C55 Cl6 119.4(2) . . ?

loop_
_geom_bond_atom_site_label_1
_geom_bond_atom_site_label_2
_geom_bond_distance
_geom_bond_site_symmetry_2
_geom_bond_publ_flag
Cl3 C41 1.735(2) . ?
Cl4 C37 1.734(2) . ?
O1 C28 1.242(3) . ?
O2 C28 1.252(3) . ?
N5 C36 1.398(3) . ?
N5 C35 1.405(3) . ?
N5 H5 0.86(3) . ?
C28 C29 1.517(3) . ?
C29 C30 1.506(4) . ?
C29 H29A 0.9700 . ?
C29 H29B 0.9700 . ?
C30 C31 1.385(4) . ?
C30 C35 1.404(3) . ?
C31 C32 1.381(5) . ?
C31 H31 0.9300 . ?
C32 C33 1.371(5) . ?
C32 H32 0.9300 . ?
C33 C34 1.380(4) . ?
C33 H33 0.9300 . ?
C34 C35 1.393(3) . ?
C34 H34 0.9300 . ?
C36 C41 1.387(3) . ?
C36 C37 1.397(3) . ?
C37 C38 1.376(3) . ?
C38 C39 1.372(4) . ?
C38 H38 0.9300 . ?
C39 C40 1.369(4) . ?
C39 H39 0.9300 . ?
C40 C41 1.381(3) . ?
C40 H40 0.9300 . ?
Cl1 C16 1.743(3) . ?
Cl2 C22 1.743(2) . ?
N1 C11 1.369(2) . ?
N1 C12 1.389(2) . ?
N1 C13 1.450(3) . ?
N2 C6 1.316(2) . ?
N2 C5 1.369(3) . ?
N3 C8 1.378(2) . ?
N3 C19 1.402(3) . ?
N3 H3 0.87(3) . ?
N4 C9 1.325(2) . ?
N4 C25 1.473(3) . ?
N4 H4 0.86(3) . ?
C1 C2 1.374(3) . ?
C1 C12 1.405(3) . ?
C1 H1 0.9300 . ?
C2 C3 1.389(4) . ?
C2 H2 0.9300 . ?
C3 C4 1.368(3) . ?
C3 H3A 0.9300 . ?
C4 C5 1.409(3) . ?
C4 H4A 0.9300 . ?
C5 C12 1.408(3) . ?
C6 C7 1.425(3) . ?
C6 C11 1.451(3) . ?
C7 C8 1.362(3) . ?
C7 H7 0.9300 . ?
C8 C9 1.473(3) . ?
C9 C10 1.405(3) . ?
C10 C11 1.374(3) . ?
C10 H10 0.9300 . ?
C13 C14 1.372(3) . ?
C13 C18 1.376(3) . ?
C14 C15 1.385(4) . ?
C14 H14 0.9300 . ?
C15 C16 1.368(4) . ?
C15 H15 0.9300 . ?
C16 C17 1.356(5) . ?
C17 C18 1.380(4) . ?
C17 H17 0.9300 . ?
C18 H18 0.9300 . ?
C19 C20 1.393(3) . ?
C19 C24 1.394(3) . ?
C20 C21 1.382(3) . ?
C20 H20 0.9300 . ?
C21 C22 1.376(3) . ?
C21 H21 0.9300 . ?
C22 C23 1.377(3) . ?
C23 C24 1.381(3) . ?
C23 H23 0.9300 . ?
C24 H24 0.9300 . ?
C25 C26 1.511(3) . ?
C25 C27 1.515(3) . ?
C25 H25 0.9800 . ?
C26 H26A 0.9600 . ?
C26 H26B 0.9600 . ?
C26 H26C 0.9600 . ?
C27 H27A 0.9600 . ?
C27 H27B 0.9600 . ?
C27 H27C 0.9600 . ?
Cl5 C51 1.741(3) . ?
Cl6 C55 1.716(3) . ?
O3 C42 1.303(3) . ?
O3 H3O 0.97(4) . ?
O4 C42 1.211(3) . ?
N6 C50 1.401(3) . ?
N6 C49 1.405(3) . ?
N6 H6 0.84(3) . ?
C42 C43 1.503(4) . ?
C43 C44 1.506(3) . ?
C43 H43A 0.9700 . ?
C43 H43B 0.9700 . ?
C44 C45 1.384(3) . ?
C44 C49 1.398(3) . ?
C45 C46 1.369(4) . ?
C45 H45 0.9300 . ?
C46 C47 1.363(5) . ?
C46 H46 0.9300 . ?
C47 C48 1.379(4) . ?
C47 H47 0.9300 . ?
C48 C49 1.387(3) . ?
C48 H48 0.9300 . ?
C50 C55 1.388(4) . ?
C50 C51 1.391(4) . ?
C51 C52 1.378(4) . ?
C52 C53 1.349(5) . ?
C52 H52 0.9300 . ?
C53 C54 1.369(5) . ?
C53 H53 0.9300 . ?
C54 C55 1.405(4) . ?
C54 H54 0.9300 . ?

loop_
_geom_hbond_atom_site_label_D
_geom_hbond_atom_site_label_H
_geom_hbond_atom_site_label_A
_geom_hbond_distance_DH
_geom_hbond_distance_HA
_geom_hbond_distance_DA
_geom_hbond_angle_DHA
_geom_hbond_site_symmetry_A
N3 H3 O1 0.87(3) 1.96(3) 2.817(2) 168(2) .
N4 H4 O1 0.86(3) 1.91(3) 2.769(2) 176(2) .
N5 H5 O2 0.86(3) 2.04(3) 2.835(2) 153(2) .
N6 H6 O4 0.84(3) 2.14(3) 2.932(3) 156(3) .
O3 H3O O2 0.97(4) 1.62(4) 2.568(3) 167(4) .
C4 H4A O3 0.93 2.48 3.347(3) 155.9 2_766
C38 H38 O4 0.93 2.38 3.303(3) 169.0 2_576

loop_
_geom_torsion_atom_site_label_1
_geom_torsion_atom_site_label_2
_geom_torsion_atom_site_label_3
_geom_torsion_atom_site_label_4
_geom_torsion
_geom_torsion_site_symmetry_1
_geom_torsion_site_symmetry_2
_geom_torsion_site_symmetry_3
_geom_torsion_site_symmetry_4
_geom_torsion_publ_flag
O1 C28 C29 C30 -108.4(2) . . . . ?
O2 C28 C29 C30 71.4(3) . . . . ?
C28 C29 C30 C31 102.0(3) . . . . ?
C28 C29 C30 C35 -78.5(3) . . . . ?
C35 C30 C31 C32 -0.4(4) . . . . ?
C29 C30 C31 C32 179.1(3) . . . . ?
C30 C31 C32 C33 -0.4(5) . . . . ?
C31 C32 C33 C34 0.3(6) . . . . ?
C32 C33 C34 C35 0.6(5) . . . . ?
C33 C34 C35 C30 -1.4(4) . . . . ?
C33 C34 C35 N5 179.1(3) . . . . ?
C31 C30 C35 C34 1.3(3) . . . . ?
C29 C30 C35 C34 -178.2(2) . . . . ?
C31 C30 C35 N5 -179.1(2) . . . . ?
C29 C30 C35 N5 1.4(3) . . . . ?
C36 N5 C35 C34 11.3(3) . . . . ?
C36 N5 C35 C30 -168.2(2) . . . . ?
C35 N5 C36 C41 -103.8(2) . . . . ?
C35 N5 C36 C37 78.0(3) . . . . ?
C41 C36 C37 C38 3.0(3) . . . . ?
N5 C36 C37 C38 -178.68(19) . . . . ?
C41 C36 C37 Cl4 -174.81(15) . . . . ?
N5 C36 C37 Cl4 3.5(3) . . . . ?
C36 C37 C38 C39 -1.6(3) . . . . ?
Cl4 C37 C38 C39 176.23(17) . . . . ?
C37 C38 C39 C40 -0.5(3) . . . . ?
C38 C39 C40 C41 1.0(4) . . . . ?
C39 C40 C41 C36 0.6(3) . . . . ?
C39 C40 C41 Cl3 -178.46(18) . . . . ?
C37 C36 C41 C40 -2.5(3) . . . . ?
N5 C36 C41 C40 179.2(2) . . . . ?
C37 C36 C41 Cl3 176.58(15) . . . . ?
N5 C36 C41 Cl3 -1.7(3) . . . . ?
C12 C1 C2 C3 -0.6(3) . . . . ?
C1 C2 C3 C4 -0.2(4) . . . . ?
C2 C3 C4 C5 0.7(4) . . . . ?
C6 N2 C5 C12 0.9(3) . . . . ?
C6 N2 C5 C4 -178.94(18) . . . . ?
C3 C4 C5 N2 179.6(2) . . . . ?
C3 C4 C5 C12 -0.3(3) . . . . ?
C5 N2 C6 C7 -179.47(17) . . . . ?
C5 N2 C6 C11 0.7(3) . . . . ?
N2 C6 C7 C8 -179.90(18) . . . . ?
C11 C6 C7 C8 -0.1(3) . . . . ?
C6 C7 C8 N3 -177.55(18) . . . . ?
C6 C7 C8 C9 2.9(3) . . . . ?
C19 N3 C8 C7 14.7(3) . . . . ?
C19 N3 C8 C9 -165.67(19) . . . . ?
C25 N4 C9 C10 2.0(3) . . . . ?
C25 N4 C9 C8 -179.62(18) . . . . ?
C7 C8 C9 N4 178.52(18) . . . . ?
N3 C8 C9 N4 -1.1(3) . . . . ?
C7 C8 C9 C10 -3.1(3) . . . . ?
N3 C8 C9 C10 177.29(18) . . . . ?
N4 C9 C10 C11 178.85(18) . . . . ?
C8 C9 C10 C11 0.5(3) . . . . ?
C12 N1 C11 C10 -177.59(18) . . . . ?
C13 N1 C11 C10 0.0(3) . . . . ?
C12 N1 C11 C6 1.5(3) . . . . ?
C13 N1 C11 C6 179.10(16) . . . . ?
C9 C10 C11 N1 -178.58(17) . . . . ?
C9 C10 C11 C6 2.4(3) . . . . ?
N2 C6 C11 N1 -1.9(3) . . . . ?
C7 C6 C11 N1 178.27(17) . . . . ?
N2 C6 C11 C10 177.19(18) . . . . ?
C7 C6 C11 C10 -2.6(3) . . . . ?
C11 N1 C12 C1 179.12(18) . . . . ?
C13 N1 C12 C1 1.5(3) . . . . ?
C11 N1 C12 C5 0.0(3) . . . . ?
C13 N1 C12 C5 -177.66(17) . . . . ?
C2 C1 C12 N1 -178.08(19) . . . . ?
C2 C1 C12 C5 1.0(3) . . . . ?
N2 C5 C12 N1 -1.3(3) . . . . ?
C4 C5 C12 N1 178.58(18) . . . . ?
N2 C5 C12 C1 179.58(18) . . . . ?
C4 C5 C12 C1 -0.6(3) . . . . ?
C11 N1 C13 C14 94.8(2) . . . . ?
C12 N1 C13 C14 -87.5(2) . . . . ?
C11 N1 C13 C18 -88.4(2) . . . . ?
C12 N1 C13 C18 89.3(2) . . . . ?
C18 C13 C14 C15 -2.3(4) . . . . ?
N1 C13 C14 C15 174.4(2) . . . . ?
C13 C14 C15 C16 0.9(4) . . . . ?
C14 C15 C16 C17 0.9(5) . . . . ?
C14 C15 C16 Cl1 -178.7(2) . . . . ?
C15 C16 C17 C18 -1.2(4) . . . . ?
Cl1 C16 C17 C18 178.3(2) . . . . ?
C14 C13 C18 C17 2.0(4) . . . . ?
N1 C13 C18 C17 -174.8(2) . . . . ?
C16 C17 C18 C13 -0.2(4) . . . . ?
C8 N3 C19 C20 -156.2(2) . . . . ?
C8 N3 C19 C24 29.5(3) . . . . ?
C24 C19 C20 C21 -1.0(3) . . . . ?
N3 C19 C20 C21 -175.8(2) . . . . ?
C19 C20 C21 C22 -0.6(3) . . . . ?
C20 C21 C22 C23 2.0(3) . . . . ?
C20 C21 C22 Cl2 -177.66(18) . . . . ?
C21 C22 C23 C24 -1.8(4) . . . . ?
Cl2 C22 C23 C24 177.85(18) . . . . ?
C22 C23 C24 C19 0.2(3) . . . . ?
C20 C19 C24 C23 1.2(3) . . . . ?
N3 C19 C24 C23 175.5(2) . . . . ?
C9 N4 C25 C26 78.6(2) . . . . ?
C9 N4 C25 C27 -157.7(2) . . . . ?
O4 C42 C43 C44 80.5(3) . . . . ?
O3 C42 C43 C44 -96.5(2) . . . . ?
C42 C43 C44 C45 103.8(3) . . . . ?
C42 C43 C44 C49 -76.5(3) . . . . ?
C49 C44 C45 C46 -1.2(4) . . . . ?
C43 C44 C45 C46 178.5(3) . . . . ?
C44 C45 C46 C47 -0.2(5) . . . . ?
C45 C46 C47 C48 1.3(5) . . . . ?
C46 C47 C48 C49 -0.9(5) . . . . ?
C47 C48 C49 C44 -0.6(4) . . . . ?
C47 C48 C49 N6 178.7(3) . . . . ?
C45 C44 C49 C48 1.6(3) . . . . ?
C43 C44 C49 C48 -178.1(2) . . . . ?
C45 C44 C49 N6 -177.7(2) . . . . ?
C43 C44 C49 N6 2.7(3) . . . . ?
C50 N6 C49 C48 6.7(4) . . . . ?
C50 N6 C49 C44 -174.1(2) . . . . ?
C49 N6 C50 C55 70.2(3) . . . . ?
C49 N6 C50 C51 -114.6(3) . . . . ?
C55 C50 C51 C52 1.9(4) . . . . ?
N6 C50 C51 C52 -173.6(2) . . . . ?
C55 C50 C51 Cl5 -179.8(2) . . . . ?
N6 C50 C51 Cl5 4.8(3) . . . . ?
C50 C51 C52 C53 -2.5(4) . . . . ?
Cl5 C51 C52 C53 179.1(2) . . . . ?
C51 C52 C53 C54 1.2(5) . . . . ?
C52 C53 C54 C55 0.6(5) . . . . ?
C51 C50 C55 C54 -0.1(4) . . . . ?
N6 C50 C55 C54 175.4(3) . . . . ?
C51 C50 C55 Cl6 -177.8(2) . . . . ?
N6 C50 C55 Cl6 -2.4(4) . . . . ?
C53 C54 C55 C50 -1.1(5) . . . . ?
C53 C54 C55 Cl6 176.6(3) . . . . ?
